data_7703481
loop_
_publ_author_name
'W\"ohlbrandt, Stephan'
'Igeska, Angela'
'Svensson Grape, Erik'
'\/Oien-\/Odegaard, Sigurd'
'Ken Inge, A.'
'Stock, Norbert'

_publ_section_title
;
 Permanent porosity and role of sulfonate groups in coordination networks
 constructed from a new polyfunctional phosphonato-sulfonate linker
 molecule.
;
_journal_issue 8
_journal_name_full 'Dalton transactions (Cambridge, England : 2003)'
_journal_page_first 2724
_journal_page_last 2733
_journal_paper_doi 10.1039/c9dt04571f
_journal_volume 49
_journal_year 2020
_chemical_formula_moiety 'C9 H23 Mg2 N O15 P2 S, 2(H2 O)'
_chemical_formula_sum 'C9 H27 Mg2 N O17 P2 S'
_chemical_formula_weight 563.93
_space_group_crystal_system monoclinic
_space_group_IT_number 14
_space_group_name_Hall '-P 2yn'
_space_group_name_H-M_alt 'P 1 21/n 1'
_atom_sites_solution_hydrogens mixed
_audit_creation_date 2020-01-23
_audit_creation_method
;
Olex2 1.2
(compiled 2018.05.29 svn.r3508 for OlexSys, GUI svn.r5506)
;
_audit_update_record
;
2020-02-04 deposited with the CCDC.	2020-02-07 downloaded from the CCDC.
;
_cell_angle_alpha 90
_cell_angle_beta 113.1800(10)
_cell_angle_gamma 90
_cell_formula_units_Z 4
_cell_length_a 18.8531(8)
_cell_length_b 5.3729(2)
_cell_length_c 23.7906(10)
_cell_measurement_reflns_used 7978
_cell_measurement_temperature 294(2)
_cell_measurement_theta_max 27.07
_cell_measurement_theta_min 2.35
_cell_volume 2215.34(16)
_computing_cell_refinement 'Bruker AXS APEX 3 v2017.3-0'
_computing_data_collection 'Bruker AXS APEX 3 v2017.3-0'
_computing_data_reduction 'Bruker AXS APEX 3 v2017.3-0'
_computing_molecular_graphics 'Olex2 (Dolomanov et al., 2009)'
_computing_publication_material 'Olex2 (Dolomanov et al., 2009)'
_computing_structure_refinement 'ShelXL (Sheldrick, 2015)'
_computing_structure_solution 'SHELXT 2014/5 (Sheldrick, 2014)'
_diffrn_ambient_temperature 294.32
_diffrn_measured_fraction_theta_full 0.999
_diffrn_measured_fraction_theta_max 0.997
_diffrn_measurement_device_type 'Bruker D8 Venture'
_diffrn_radiation_type MoK\a
_diffrn_radiation_wavelength 0.71073
_diffrn_reflns_av_R_equivalents 0.0528
_diffrn_reflns_av_unetI/netI 0.0451
_diffrn_reflns_Laue_measured_fraction_full 0.999
_diffrn_reflns_Laue_measured_fraction_max 0.997
_diffrn_reflns_limit_h_max 23
_diffrn_reflns_limit_h_min -24
_diffrn_reflns_limit_k_max 6
_diffrn_reflns_limit_k_min -6
_diffrn_reflns_limit_l_max 30
_diffrn_reflns_limit_l_min -27
_diffrn_reflns_number 25674
_diffrn_reflns_point_group_measured_fraction_full 0.999
_diffrn_reflns_point_group_measured_fraction_max 0.997
_diffrn_reflns_theta_full 25.242
_diffrn_reflns_theta_max 27.423
_diffrn_reflns_theta_min 2.350
_exptl_absorpt_coefficient_mu 0.429
_exptl_absorpt_correction_T_max 0.7455
_exptl_absorpt_correction_T_min 0.6825
_exptl_absorpt_correction_type multi-scan
_exptl_absorpt_process_details 'Sheldrick, G. M. (1996). SADABS. University of G\"ottingen, Germany.'
_exptl_crystal_colour colourless
_exptl_crystal_density_diffrn 1.691
_exptl_crystal_description rod
_exptl_crystal_F_000 1176
_exptl_crystal_size_max 0.32
_exptl_crystal_size_mid 0.03
_exptl_crystal_size_min 0.03
_refine_diff_density_max 1.588
_refine_diff_density_min -1.069
_refine_diff_density_rms 0.100
_refine_ls_extinction_method none
_refine_ls_goodness_of_fit_ref 1.025
_refine_ls_hydrogen_treatment mixed
_refine_ls_matrix_type full
_refine_ls_number_parameters 352
_refine_ls_number_reflns 5014
_refine_ls_number_restraints 27
_refine_ls_restrained_S_all 1.036
_refine_ls_R_factor_all 0.0788
_refine_ls_R_factor_gt 0.0536
_refine_ls_shift/su_max 0.003
_refine_ls_shift/su_mean 0.000
_refine_ls_structure_factor_coef Fsqd
_refine_ls_weighting_details 'w=1/[\s^2^(Fo^2^)+(0.0670P)^2^+6.5390P] where P=(Fo^2^+2Fc^2^)/3'
_refine_ls_weighting_scheme calc
_refine_ls_wR_factor_gt 0.1343
_refine_ls_wR_factor_ref 0.1474
_reflns_Friedel_coverage 0.000
_reflns_number_gt 3763
_reflns_number_total 5014
_reflns_threshold_expression 'I > 2\s(I)'
_cod_data_source_file c9dt04571f2.cif
_cod_data_source_block mg_cau
_cod_depositor_comments 'Adding full bibliography for 7703479--7703482.cif.'
_cod_database_code 7703481
_shelxl_version_number 2013-4
_shelx_space_group_comment
;
The symmetry employed for this shelxl refinement is uniquely defined
by the following loop, which should always be used as a source of
symmetry information in preference to the above space-group names.
They are only intended as comments.
;
_olex2_refinement_description
;
1. Fixed Uiso
 At 1.2 times of:
  All C(H) groups, {H1A,H1B} of O1, {H2A,H2B} of O2, {H5A,H5B} of O5, {H6A,
  H6B} of O6, {H3A,H3B} of O3, {H4A,H4B} of O4, All C(H,H) groups, All N(H)
  groups
 At 1.5 times of:
  {H8C,H8D} of O8, {H7C,H7D} of O7
2. Restrained distances
 H1-N1
 0.95 with sigma of 0.02
 H6A-O6 = H4A-O4 = H5A-O5 = H5B-O5 = H2A-O2 = H2B-O2 = H4B-O4
 0.9 with sigma of 0.02
 O6-H6B = O1-H1B
 0.9 with sigma of 0.02
 Mg2-H5B = Mg2-H5A = Mg1-H1A = Mg1-H1B
 2.6 with sigma of 0.02
 H5B-O8_$1
 2.1 with sigma of 0.02
 H7D-H1B = H7C-H8D = H5B-H8C_$1
 2.1 with sigma of 0.02
 H8C-H5B_$3 = H8D-H5A_$2 = H7C-H8C
 2.2 with sigma of 0.02
3. Uiso/Uaniso restraints and constraints
P2 \\sim C9: within 2A with sigma of 0.04 and sigma for terminal atoms of 0.08
4.a Free rotating group:
 O7(H7C,H7D), O8(H8C,H8D)
4.b Aromatic/amide H refined with riding coordinates:
 C2(H2), C3(H3), C5(H5), C6(H6)
;
_olex2_submission_special_instructions 'No special instructions were received'

loop_
_space_group_symop_operation_xyz
'x, y, z'
'-x+1/2, y+1/2, -z+1/2'
'-x, -y, -z'
'x-1/2, -y-1/2, z-1/2'

loop_
_atom_site_label
_atom_site_type_symbol
_atom_site_fract_x
_atom_site_fract_y
_atom_site_fract_z
_atom_site_U_iso_or_equiv
_atom_site_adp_type
_atom_site_occupancy
_atom_site_site_symmetry_order
_atom_site_calc_flag
_atom_site_refinement_flags_posn
_atom_site_refinement_flags_adp
Mg1 Mg 0.42745(6) 1.3520(2) 0.45451(5) 0.0133(2) Uani 1 1 d D .
Mg2 Mg 0.83195(7) -0.0287(2) 0.52461(6) 0.0170(3) Uani 1 1 d D .
O1 O 0.34965(17) 1.4309(6) 0.36526(13) 0.0306(7) Uani 1 1 d D .
H1A H 0.362(3) 1.552(8) 0.3481(12) 0.037 Uiso 1 1 d DR .
H1B H 0.340(2) 1.302(5) 0.3398(10) 0.037 Uiso 1 1 d DR .
O2 O 0.36061(15) 1.0474(5) 0.45083(13) 0.0218(6) Uani 1 1 d D .
H2A H 0.3254(19) 1.090(8) 0.4641(18) 0.026 Uiso 1 1 d DR .
H2B H 0.373(2) 0.893(4) 0.4619(19) 0.026 Uiso 1 1 d DR .
O3 O 0.80352(19) -0.0240(6) 0.42940(14) 0.0330(7) Uani 1 1 d . .
H3A H 0.806(3) 0.096(10) 0.414(2) 0.040 Uiso 1 1 d R .
H3B H 0.825(3) -0.111(10) 0.414(2) 0.040 Uiso 1 1 d R .
O4 O 0.89529(17) -0.3412(5) 0.5368(2) 0.0496(10) Uani 1 1 d D .
H4A H 0.9442(13) -0.344(11) 0.544(3) 0.059 Uiso 1 1 d DR .
H4B H 0.883(3) -0.501(5) 0.531(3) 0.059 Uiso 1 1 d DR .
O5 O 0.8659(2) -0.0028(8) 0.61979(15) 0.0525(10) Uani 1 1 d D .
H5A H 0.858(3) 0.137(6) 0.6336(12) 0.063 Uiso 1 1 d DR .
H5B H 0.854(3) -0.162(5) 0.6328(11) 0.063 Uiso 1 1 d DR .
O6 O 0.93553(15) 0.1470(5) 0.53412(13) 0.0264(6) Uani 1 1 d D .
H6A H 0.9790(16) 0.127(8) 0.5657(14) 0.032 Uiso 1 1 d DR .
H6B H 0.941(3) 0.175(9) 0.4996(13) 0.032 Uiso 1 1 d DR .
O7 O 0.3065(4) 1.0678(11) 0.2742(2) 0.107(2) Uani 1 1 d . .
H7C H 0.2770 0.9747 0.2456 0.160 Uiso 1 1 d DG .
H7D H 0.3486 0.9872 0.2896 0.160 Uiso 1 1 d DG .
O8 O 0.3128(4) 1.0315(15) 0.1557(3) 0.141(3) Uani 1 1 d D .
H8C H 0.3409 0.9519 0.1876 0.212 Uiso 1 1 d DG .
H8D H 0.2883 1.1353 0.1683 0.212 Uiso 1 1 d DG .
P1 P 0.48862(5) 0.86581(16) 0.40512(4) 0.0126(2) Uani 1 1 d . .
O11 O 0.49551(14) 1.1359(4) 0.42350(11) 0.0169(5) Uani 1 1 d . .
O12 O 0.48996(13) 0.6800(4) 0.45478(10) 0.0130(5) Uani 1 1 d . .
O13 O 0.42373(14) 0.8081(5) 0.34467(11) 0.0239(6) Uani 1 1 d . .
P2 P 0.71266(5) 0.48315(15) 0.49731(4) 0.0139(2) Uani 1 1 d . U
O21 O 0.77565(14) 0.2916(5) 0.51865(12) 0.0210(6) Uani 1 1 d . .
O22 O 0.64522(13) 0.4389(4) 0.51556(11) 0.0162(5) Uani 1 1 d . .
O23 O 0.74259(14) 0.7466(4) 0.51279(12) 0.0206(5) Uani 1 1 d . .
S3 S 0.60762(6) 0.96762(19) 0.12160(4) 0.0234(2) Uani 1 1 d . .
O31 O 0.68619(16) 0.9164(6) 0.12875(13) 0.0371(7) Uani 1 1 d . .
O32 O 0.55204(15) 0.8351(6) 0.07001(12) 0.0293(6) Uani 1 1 d . .
O33 O 0.5902(2) 1.2294(6) 0.12001(14) 0.0414(8) Uani 1 1 d . .
N1 N 0.58742(16) 0.5248(5) 0.38740(13) 0.0142(6) Uani 1 1 d D .
H1 H 0.565(2) 0.431(6) 0.4082(16) 0.017 Uiso 1 1 d DR .
C1 C 0.5961(2) 0.8379(7) 0.18610(16) 0.0221(8) Uani 1 1 d . .
C2 C 0.6454(2) 0.6545(8) 0.21990(18) 0.0307(9) Uani 1 1 d . .
H2 H 0.6889 0.6145 0.2125 0.037 Uiso 1 1 calc R .
C3 C 0.6304(3) 0.5302(8) 0.26460(19) 0.0309(9) Uani 1 1 d . .
H3 H 0.6637 0.4058 0.2872 0.037 Uiso 1 1 calc R .
C4 C 0.5656(2) 0.5904(7) 0.27603(16) 0.0214(8) Uani 1 1 d . .
C5 C 0.5177(2) 0.7796(8) 0.24276(17) 0.0266(9) Uani 1 1 d . .
H5 H 0.4749 0.8236 0.2507 0.032 Uiso 1 1 calc R .
C6 C 0.5327(2) 0.9038(8) 0.19797(18) 0.0289(9) Uani 1 1 d . .
H6 H 0.5003 1.0311 0.1759 0.035 Uiso 1 1 calc R .
C7 C 0.5444(2) 0.4453(7) 0.32158(17) 0.0212(8) Uani 1 1 d . .
H7A H 0.488(3) 0.464(8) 0.3121(19) 0.025 Uiso 1 1 d R .
H7B H 0.559(2) 0.275(9) 0.3222(18) 0.025 Uiso 1 1 d R .
C8 C 0.5784(2) 0.7975(6) 0.39669(17) 0.0148(7) Uani 1 1 d . .
H8A H 0.580(2) 0.867(7) 0.3659(19) 0.018 Uiso 1 1 d R .
H8B H 0.621(2) 0.841(7) 0.4327(18) 0.018 Uiso 1 1 d R .
C9 C 0.6708(2) 0.4507(7) 0.41415(17) 0.0195(7) Uani 1 1 d . U
H9A H 0.696(2) 0.543(8) 0.3972(19) 0.023 Uiso 1 1 d R .
H9B H 0.668(2) 0.283(8) 0.4037(18) 0.023 Uiso 1 1 d R .

loop_
_atom_site_aniso_label
_atom_site_aniso_U_11
_atom_site_aniso_U_22
_atom_site_aniso_U_33
_atom_site_aniso_U_23
_atom_site_aniso_U_13
_atom_site_aniso_U_12
Mg1 0.0140(5) 0.0106(5) 0.0180(6) 0.0012(4) 0.0091(5) 0.0007(4)
Mg2 0.0140(6) 0.0104(5) 0.0288(7) -0.0001(5) 0.0109(5) 0.0016(4)
O1 0.0313(16) 0.0304(16) 0.0234(14) 0.0049(12) 0.0037(12) -0.0067(13)
O2 0.0242(14) 0.0098(12) 0.0412(16) 0.0010(11) 0.0234(13) 0.0017(10)
O3 0.0409(18) 0.0302(17) 0.0372(18) -0.0047(14) 0.0253(15) 0.0011(14)
O4 0.0213(15) 0.0131(14) 0.118(3) 0.0018(17) 0.0312(19) 0.0033(12)
O5 0.057(2) 0.068(3) 0.0297(17) 0.0051(17) 0.0141(17) 0.011(2)
O6 0.0216(14) 0.0224(14) 0.0372(16) 0.0021(13) 0.0136(13) -0.0021(11)
O7 0.108(4) 0.096(4) 0.072(3) -0.006(3) -0.013(3) 0.044(3)
O8 0.109(5) 0.224(8) 0.080(4) 0.038(5) 0.026(4) -0.030(5)
P1 0.0142(4) 0.0114(4) 0.0144(4) 0.0018(3) 0.0081(3) 0.0022(3)
O11 0.0207(13) 0.0108(11) 0.0246(13) 0.0010(10) 0.0147(11) 0.0027(10)
O12 0.0135(11) 0.0109(11) 0.0163(11) 0.0018(9) 0.0078(9) 0.0005(9)
O13 0.0216(13) 0.0302(15) 0.0167(12) 0.0035(11) 0.0041(11) -0.0012(11)
P2 0.0131(4) 0.0081(4) 0.0240(5) 0.0007(3) 0.0109(4) 0.0013(3)
O21 0.0173(12) 0.0136(12) 0.0331(14) 0.0015(11) 0.0111(11) 0.0056(10)
O22 0.0150(12) 0.0106(11) 0.0273(13) 0.0006(10) 0.0131(10) -0.0002(9)
O23 0.0161(12) 0.0105(12) 0.0402(15) -0.0013(11) 0.0166(11) -0.0009(10)
S3 0.0252(5) 0.0279(5) 0.0199(4) 0.0018(4) 0.0118(4) -0.0042(4)
O31 0.0228(15) 0.060(2) 0.0316(16) 0.0006(15) 0.0144(13) -0.0096(14)
O32 0.0236(14) 0.0436(18) 0.0226(13) -0.0015(13) 0.0111(12) -0.0030(13)
O33 0.064(2) 0.0276(16) 0.0371(17) 0.0028(14) 0.0250(16) -0.0045(15)
N1 0.0184(14) 0.0118(14) 0.0169(14) 0.0014(11) 0.0118(12) 0.0005(11)
C1 0.0249(19) 0.0241(19) 0.0189(17) -0.0014(15) 0.0103(15) -0.0003(16)
C2 0.029(2) 0.039(2) 0.031(2) 0.0070(19) 0.0190(18) 0.0111(19)
C3 0.039(2) 0.032(2) 0.027(2) 0.0103(18) 0.0188(19) 0.0149(19)
C4 0.0250(19) 0.0237(19) 0.0177(17) -0.0018(15) 0.0109(15) 0.0016(15)
C5 0.027(2) 0.032(2) 0.0255(19) 0.0048(17) 0.0160(17) 0.0095(17)
C6 0.032(2) 0.034(2) 0.025(2) 0.0110(17) 0.0157(18) 0.0116(18)
C7 0.030(2) 0.0163(18) 0.0208(18) -0.0003(15) 0.0135(16) -0.0012(16)
C8 0.0186(17) 0.0114(16) 0.0192(17) 0.0031(14) 0.0127(15) 0.0031(13)
C9 0.0199(18) 0.0158(18) 0.029(2) -0.0007(15) 0.0164(16) 0.0035(14)

loop_
_atom_type_symbol
_atom_type_description
_atom_type_scat_dispersion_real
_atom_type_scat_dispersion_imag
_atom_type_scat_source
C C 0.0033 0.0016 'International Tables Vol C Tables 4.2.6.8 and 6.1.1.4'
H H 0.0000 0.0000 'International Tables Vol C Tables 4.2.6.8 and 6.1.1.4'
N N 0.0061 0.0033 'International Tables Vol C Tables 4.2.6.8 and 6.1.1.4'
O O 0.0106 0.0060 'International Tables Vol C Tables 4.2.6.8 and 6.1.1.4'
Mg Mg 0.0486 0.0363 'International Tables Vol C Tables 4.2.6.8 and 6.1.1.4'
P P 0.1023 0.0942 'International Tables Vol C Tables 4.2.6.8 and 6.1.1.4'
S S 0.1246 0.1234 'International Tables Vol C Tables 4.2.6.8 and 6.1.1.4'

loop_
_geom_angle_atom_site_label_1
_geom_angle_atom_site_label_2
_geom_angle_atom_site_label_3
_geom_angle
_geom_angle_site_symmetry_1
_geom_angle_site_symmetry_3
O1 Mg1 Mg1 131.50(10) . 3_686
O1 Mg1 O12 90.08(11) . 1_565
O1 Mg1 O12 172.78(12) . 3_676
O1 Mg1 O22 86.87(12) . 3_676
O2 Mg1 Mg1 141.48(10) . 3_686
O2 Mg1 O1 86.84(12) . .
O2 Mg1 O11 89.66(10) . .
O2 Mg1 O12 99.93(11) . 3_676
O2 Mg1 O12 176.24(11) . 1_565
O2 Mg1 O22 88.25(10) . 3_676
O11 Mg1 Mg1 92.03(8) . 3_686
O11 Mg1 O1 92.14(12) . .
O11 Mg1 O12 92.61(10) . 1_565
O11 Mg1 O12 90.43(10) . 3_676
O11 Mg1 O22 177.73(11) . 3_676
O12 Mg1 Mg1 41.46(6) 1_565 3_686
O12 Mg1 Mg1 41.59(7) 3_676 3_686
O12 Mg1 O12 83.06(10) 3_676 1_565
O22 Mg1 Mg1 90.15(8) 3_676 3_686
O22 Mg1 O12 89.43(10) 3_676 1_565
O22 Mg1 O12 90.80(10) 3_676 3_676
O4 Mg2 O3 92.87(16) . .
O4 Mg2 O5 89.33(17) . .
O4 Mg2 O6 83.44(12) . .
O5 Mg2 O3 174.71(16) . .
O6 Mg2 O3 86.72(13) . .
O6 Mg2 O5 88.75(15) . .
O21 Mg2 O3 90.58(13) . .
O21 Mg2 O4 175.43(15) . .
O21 Mg2 O5 86.98(14) . .
O21 Mg2 O6 93.77(11) . .
O21 Mg2 O23 96.63(11) . 1_545
O23 Mg2 O3 90.70(13) 1_545 .
O23 Mg2 O4 86.33(12) 1_545 .
O23 Mg2 O5 94.24(15) 1_545 .
O23 Mg2 O6 169.31(12) 1_545 .
O11 P1 O12 115.37(13) . .
O11 P1 O13 114.82(15) . .
O11 P1 C8 104.40(15) . .
O12 P1 C8 102.65(15) . .
O13 P1 O12 111.13(14) . .
O13 P1 C8 107.11(16) . .
P1 O11 Mg1 130.47(14) . .
Mg1 O12 Mg1 96.94(10) 3_676 1_545
P1 O12 Mg1 128.27(14) . 3_676
P1 O12 Mg1 134.11(14) . 1_545
O21 P2 O22 115.90(14) . .
O21 P2 O23 112.90(14) . .
O21 P2 C9 104.36(15) . .
O22 P2 C9 103.96(15) . .
O23 P2 O22 110.58(13) . .
O23 P2 C9 108.27(17) . .
P2 O21 Mg2 160.46(17) . .
P2 O22 Mg1 138.21(15) . 3_676
P2 O23 Mg2 144.17(15) . 1_565
O31 S3 C1 106.93(18) . .
O32 S3 O31 111.77(17) . .
O32 S3 C1 104.22(17) . .
O33 S3 O31 113.6(2) . .
O33 S3 O32 112.09(19) . .
O33 S3 C1 107.55(18) . .
C8 N1 C7 112.5(3) . .
C9 N1 C7 114.2(3) . .
C9 N1 C8 111.0(3) . .
C2 C1 S3 120.1(3) . .
C2 C1 C6 120.3(3) . .
C6 C1 S3 119.2(3) . .
C3 C2 C1 120.2(4) . .
C2 C3 C4 120.1(4) . .
C3 C4 C7 121.4(3) . .
C5 C4 C3 119.0(3) . .
C5 C4 C7 119.5(3) . .
C6 C5 C4 120.8(4) . .
C5 C6 C1 119.5(4) . .
C4 C7 N1 114.2(3) . .
N1 C8 P1 112.2(2) . .
N1 C9 P2 111.6(2) . .

loop_
_geom_bond_atom_site_label_1
_geom_bond_atom_site_label_2
_geom_bond_distance
_geom_bond_site_symmetry_2
Mg1 Mg1 3.168(2) 3_686
Mg1 O1 2.095(3) .
Mg1 O2 2.046(3) .
Mg1 O11 2.070(2) .
Mg1 O12 2.119(2) 1_565
Mg1 O12 2.113(2) 3_676
Mg1 O22 2.101(3) 3_676
Mg2 O3 2.112(3) .
Mg2 O4 2.014(3) .
Mg2 O5 2.101(3) .
Mg2 O6 2.100(3) .
Mg2 O21 1.998(3) .
Mg2 O23 2.000(3) 1_545
P1 O11 1.506(2) .
P1 O12 1.539(2) .
P1 O13 1.509(3) .
P1 C8 1.818(3) .
O12 Mg1 2.113(2) 3_676
O12 Mg1 2.119(2) 1_545
P2 O21 1.501(2) .
P2 O22 1.515(2) .
P2 O23 1.514(2) .
P2 C9 1.827(4) .
O22 Mg1 2.101(2) 3_676
O23 Mg2 2.000(3) 1_565
S3 O31 1.449(3) .
S3 O32 1.449(3) .
S3 O33 1.441(3) .
S3 C1 1.775(4) .
N1 C7 1.514(5) .
N1 C8 1.501(4) .
N1 C9 1.498(4) .
C1 C2 1.376(5) .
C1 C6 1.378(5) .
C2 C3 1.375(5) .
C3 C4 1.391(5) .
C4 C5 1.383(5) .
C4 C7 1.511(5) .
C5 C6 1.377(5) .

loop_
_geom_hbond_atom_site_label_D
_geom_hbond_atom_site_label_H
_geom_hbond_atom_site_label_A
_geom_hbond_distance_DH
_geom_hbond_distance_HA
_geom_hbond_distance_DA
_geom_hbond_angle_DHA
_geom_hbond_site_symmetry_A
O1 H1A O13 0.85(4) 1.83(5) 2.615(4) 154(3) 1_565
O1 H1B O7 0.890(18) 1.910(17) 2.789(6) 169(3) .
O2 H2A O23 0.871(19) 1.81(2) 2.662(3) 166(4) 3_676
O2 H2B O22 0.872(19) 1.93(3) 2.747(3) 154(4) 3_666
O3 H3A O31 0.75(5) 2.04(5) 2.786(5) 177(6) 2_645
O4 H4A O32 0.87(2) 1.88(2) 2.742(4) 173(5) 4_666
O4 H4B O6 0.88(2) 2.13(4) 2.860(4) 140(5) 1_545
O4 H4B O21 0.88(2) 2.23(4) 2.898(4) 133(5) 1_545
O6 H6B O32 0.879(19) 1.92(2) 2.769(4) 163(4) 2_645
O7 H7D O13 0.85 1.79 2.594(5) 158.1 .
